data_2019152
loop_
_publ_author_name
'Reger, Daniel L.'
'Smith, Mark D.'
'Semeniuc, Radu F.'

_publ_section_title
;
 Tris(pyrazolyl)methane and 1,8-naphthalimide-functionalized
 dialkynylgold(I) anionic complexes
;
_journal_coeditor_code YP3034
_journal_issue 9
_journal_name_full 'Acta Crystallographica Section C'
_journal_page_first 954
_journal_page_last 958
_journal_paper_doi 10.1107/S0108270113016636
_journal_volume 69
_journal_year 2013
_chemical_formula_iupac '(C12 H28 N) [Au2 (C15 H8 N O2)3] , 2C D Cl3'
_chemical_formula_moiety 'C45 H24 Au2 N3 O6, C12 H28 N, 2(C D Cl3)'
_chemical_formula_sum 'C59 H52 Au2 Cl6 D2 N4 O6'
_chemical_formula_weight 1523.71
_chemical_name_systematic
'{\h^2^-\m-3-[2,4-Dioxo-3-azatricyclo[7.3.1.0^5,13^]trideca-1(12),5,7,9(13),10-pentaen-3-yl]prop-1-yn-yl}bis{3-[2,4-dioxo-3-azatricyclo[7.3.1.0^5,13^]trideca-1(12),5,7,9(13),10-pentaen-3-yl]prop-1-yn-1-yl}digold(I) deuterochloroform disolvate'
_space_group_IT_number 2
_symmetry_cell_setting triclinic
_symmetry_space_group_name_Hall '-P 1'
_symmetry_space_group_name_H-M 'P -1'
_atom_sites_solution_hydrogens geom
_atom_sites_solution_primary direct
_atom_sites_solution_secondary difmap
_audit_creation_method SHELXL97
_cell_angle_alpha 85.0840(10)
_cell_angle_beta 89.9360(10)
_cell_angle_gamma 82.9570(10)
_cell_formula_units_Z 2
_cell_length_a 8.3493(5)
_cell_length_b 13.1970(7)
_cell_length_c 25.8732(14)
_cell_measurement_reflns_used 3344
_cell_measurement_temperature 150(2)
_cell_measurement_theta_max 20.366
_cell_measurement_theta_min 2.370
_cell_volume 2818.8(3)
_computing_cell_refinement 'SAINT-Plus-NT (Bruker, 2001)'
_computing_data_collection 'SMART-NT (Bruker, 2001)'
_computing_data_reduction 'SAINT-Plus-NT (Bruker, 2001)'
_computing_molecular_graphics
;
OLEX2 (Dolomanov <i>et al.</i>, 2009) and X-SEED (Barbour, 2001)
;
_computing_publication_material
;
SHELXL97 (Sheldrick, 2008) and enCIFer (Allen <i>et al.</i>,
2004)
;
_computing_structure_refinement 'SHELXL97 (Sheldrick, 2008)'
_computing_structure_solution 'SHELXS97 (Sheldrick, 2008)'
_diffrn_ambient_temperature 150(2)
_diffrn_measured_fraction_theta_full 0.999
_diffrn_measured_fraction_theta_max 0.999
_diffrn_measurement_device_type 'Bruker SMART APEX CCD area-detector'
_diffrn_measurement_method \w
_diffrn_radiation_monochromator graphite
_diffrn_radiation_source 'fine-focus sealed tube'
_diffrn_radiation_type MoK\a
_diffrn_radiation_wavelength 0.71073
_diffrn_reflns_av_R_equivalents 0.0637
_diffrn_reflns_av_sigmaI/netI 0.0726
_diffrn_reflns_limit_h_max 8
_diffrn_reflns_limit_h_min -8
_diffrn_reflns_limit_k_max 14
_diffrn_reflns_limit_k_min -14
_diffrn_reflns_limit_l_max 27
_diffrn_reflns_limit_l_min -27
_diffrn_reflns_number 20651
_diffrn_reflns_theta_full 22.49
_diffrn_reflns_theta_max 22.49
_diffrn_reflns_theta_min 0.79
_exptl_absorpt_coefficient_mu 5.538
_exptl_absorpt_correction_T_max 1.0000
_exptl_absorpt_correction_T_min 0.7495
_exptl_absorpt_correction_type multi-scan
_exptl_absorpt_process_details '(SADABS; Bruker, 2001)'
_exptl_crystal_colour colourless
_exptl_crystal_density_diffrn 1.795
_exptl_crystal_density_method 'not measured'
_exptl_crystal_description needle
_exptl_crystal_F_000 1488
_exptl_crystal_size_max 0.20
_exptl_crystal_size_mid 0.04
_exptl_crystal_size_min 0.02
_refine_diff_density_max 2.213
_refine_diff_density_min -1.072
_refine_ls_extinction_method none
_refine_ls_goodness_of_fit_ref 1.027
_refine_ls_hydrogen_treatment constr
_refine_ls_matrix_type full
_refine_ls_number_parameters 698
_refine_ls_number_reflns 7339
_refine_ls_number_restraints 0
_refine_ls_restrained_S_all 1.027
_refine_ls_R_factor_all 0.0709
_refine_ls_R_factor_gt 0.0498
_refine_ls_shift/su_max 0.001
_refine_ls_shift/su_mean 0.000
_refine_ls_structure_factor_coef Fsqd
_refine_ls_weighting_details 'calc w = 1/[\s^2^(Fo^2^)+(0.0571P)^2^+5.2206P] where P=(Fo^2^+2Fc^2^)/3'
_refine_ls_weighting_scheme calc
_refine_ls_wR_factor_gt 0.1095
_refine_ls_wR_factor_ref 0.1211
_reflns_number_gt 5638
_reflns_number_total 7339
_reflns_threshold_expression I>2\s(I)
_cod_data_source_file yp3034.cif
_cod_data_source_block II
_cod_database_code 2019152
_cod_database_fobs_code 2019152

loop_
_symmetry_equiv_pos_as_xyz
'x, y, z'
'-x, -y, -z'

loop_
_atom_site_type_symbol
_atom_site_label
_atom_site_fract_x
_atom_site_fract_y
_atom_site_fract_z
_atom_site_U_iso_or_equiv
_atom_site_adp_type
_atom_site_calc_flag
_atom_site_refinement_flags
_atom_site_occupancy
_atom_site_symmetry_multiplicity
Au Au1 0.44506(5) 0.17401(3) 0.229084(16) 0.03058(16) Uani d . 1 1
Au Au2 0.39533(6) 0.27653(3) 0.347183(17) 0.03517(16) Uani d . 1 1
C C1 0.5252(14) 0.1650(10) 0.3118(4) 0.037(3) Uani d . 1 1
C C2 0.6028(13) 0.0964(9) 0.2922(4) 0.031(3) Uani d . 1 1
C C3 0.7190(14) 0.0047(9) 0.2847(4) 0.042(3) Uani d . 1 1
H H3A 0.7021 -0.0180 0.2498 0.050 Uiso calc R 1 1
H H3B 0.8303 0.0228 0.2864 0.050 Uiso calc R 1 1
C C4 0.3395(13) 0.2105(8) 0.1602(5) 0.030(3) Uani d . 1 1
C C5 0.2737(13) 0.2285(8) 0.1190(5) 0.031(3) Uani d . 1 1
C C6 0.1905(14) 0.2442(8) 0.0691(4) 0.036(3) Uani d . 1 1
H H6A 0.0742 0.2393 0.0746 0.043 Uiso calc R 1 1
H H6B 0.2330 0.1888 0.0474 0.043 Uiso calc R 1 1
C C7 0.2570(15) 0.3879(9) 0.3805(4) 0.037(3) Uani d . 1 1
C C8 0.1580(16) 0.4525(10) 0.3953(5) 0.043(3) Uani d . 1 1
C C9 0.0323(14) 0.5332(8) 0.4125(5) 0.039(3) Uani d . 1 1
H H9A -0.0632 0.5401 0.3892 0.046 Uiso calc R 1 1
H H9B -0.0024 0.5129 0.4481 0.046 Uiso calc R 1 1
C C11 0.6158(14) -0.1591(9) 0.3090(4) 0.034(3) Uani d . 1 1
C C12 0.6017(13) -0.2426(9) 0.3477(5) 0.036(3) Uani d . 1 1
C C13 0.6677(14) -0.2429(9) 0.3976(4) 0.036(3) Uani d . 1 1
C C14 0.7446(13) -0.1608(9) 0.4113(4) 0.035(3) Uani d . 1 1
C C15 0.7598(14) -0.0722(9) 0.3727(4) 0.035(3) Uani d . 1 1
C C16 0.5264(15) -0.3234(10) 0.3345(5) 0.050(4) Uani d . 1 1
H H16 0.4839 -0.3230 0.3004 0.060 Uiso calc R 1 1
C C17 0.5116(16) -0.4062(11) 0.3707(6) 0.054(4) Uani d . 1 1
H H17 0.4581 -0.4615 0.3612 0.065 Uiso calc R 1 1
C C18 0.5735(16) -0.4086(10) 0.4199(6) 0.054(4) Uani d . 1 1
H H18 0.5630 -0.4655 0.4442 0.065 Uiso calc R 1 1
C C19 0.6524(16) -0.3274(9) 0.4345(5) 0.046(3) Uani d . 1 1
C C20 0.7201(17) -0.3247(11) 0.4844(5) 0.057(4) Uani d . 1 1
H H20 0.7134 -0.3808 0.5096 0.068 Uiso calc R 1 1
C C21 0.7939(17) -0.2447(10) 0.4974(5) 0.052(4) Uani d . 1 1
H H21 0.8367 -0.2448 0.5314 0.062 Uiso calc R 1 1
C C22 0.8079(16) -0.1601(10) 0.4601(5) 0.052(4) Uani d . 1 1
H H22 0.8605 -0.1040 0.4690 0.062 Uiso calc R 1 1
C C23 0.3065(13) 0.3433(8) -0.0031(4) 0.028(3) Uani d . 1 1
C C24 0.3293(13) 0.4456(8) -0.0287(4) 0.026(3) Uani d . 1 1
C C25 0.2586(12) 0.5368(8) -0.0094(4) 0.028(3) Uani d . 1 1
C C26 0.1611(13) 0.5315(8) 0.0346(4) 0.033(3) Uani d . 1 1
C C27 0.1298(13) 0.4311(9) 0.0604(4) 0.029(3) Uani d . 1 1
C C28 0.4294(16) 0.4527(10) -0.0717(5) 0.048(3) Uani d . 1 1
H H28 0.4780 0.3921 -0.0855 0.057 Uiso calc R 1 1
C C29 0.4586(13) 0.5484(10) -0.0946(4) 0.037(3) Uani d . 1 1
H H29 0.5264 0.5523 -0.1240 0.045 Uiso calc R 1 1
C C30 0.3912(15) 0.6357(10) -0.0752(5) 0.045(3) Uani d . 1 1
H H30 0.4146 0.7000 -0.0908 0.054 Uiso calc R 1 1
C C31 0.2868(14) 0.6327(9) -0.0323(4) 0.038(3) Uani d . 1 1
C C32 0.2127(16) 0.7209(10) -0.0108(5) 0.048(3) Uani d . 1 1
H H32 0.2313 0.7864 -0.0261 0.058 Uiso calc R 1 1
C C33 0.1164(16) 0.7152(10) 0.0308(6) 0.052(4) Uani d . 1 1
H H33 0.0679 0.7761 0.0445 0.063 Uiso calc R 1 1
C C34 0.0875(15) 0.6188(9) 0.0542(5) 0.041(3) Uani d . 1 1
H H34 0.0179 0.6142 0.0831 0.049 Uiso calc R 1 1
C C35 0.0854(14) 0.6949(9) 0.3646(4) 0.034(3) Uani d . 1 1
C C36 0.1447(15) 0.7941(10) 0.3643(5) 0.050(4) Uani d . 1 1
C C37 0.2148(15) 0.8225(10) 0.4097(5) 0.047(3) Uani d . 1 1
C C38 0.2327(14) 0.7556(10) 0.4551(5) 0.041(3) Uani d . 1 1
C C39 0.1762(15) 0.6566(9) 0.4570(5) 0.038(3) Uani d . 1 1
C C40 0.1352(17) 0.8589(12) 0.3191(6) 0.066(4) Uani d . 1 1
H H40 0.0910 0.8389 0.2883 0.080 Uiso calc R 1 1
C C41 0.193(2) 0.9567(13) 0.3196(8) 0.079(6) Uani d . 1 1
H H41 0.1857 1.0024 0.2891 0.095 Uiso calc R 1 1
C C42 0.259(2) 0.9846(13) 0.3636(9) 0.093(7) Uani d . 1 1
H H42 0.2978 1.0495 0.3631 0.111 Uiso calc R 1 1
C C43 0.2719(18) 0.9198(12) 0.4095(7) 0.067(5) Uani d . 1 1
C C44 0.338(2) 0.9462(14) 0.4554(10) 0.097(7) Uani d . 1 1
H H44 0.3774 1.0107 0.4560 0.116 Uiso calc R 1 1
C C45 0.347(2) 0.8822(17) 0.4981(8) 0.102(8) Uani d . 1 1
H H45 0.3886 0.9037 0.5290 0.123 Uiso calc R 1 1
C C46 0.2971(19) 0.7845(13) 0.4997(6) 0.074(5) Uani d . 1 1
H H46 0.3075 0.7395 0.5305 0.089 Uiso calc R 1 1
C C47 1.1097(13) 0.4317(9) 0.2545(5) 0.041(3) Uani d . 1 1
H H47A 1.0925 0.4846 0.2795 0.049 Uiso calc R 1 1
H H47B 1.1754 0.3715 0.2725 0.049 Uiso calc R 1 1
C C48 1.2075(14) 0.4720(10) 0.2117(5) 0.046(3) Uani d . 1 1
H H48A 1.1459 0.5333 0.1932 0.056 Uiso calc R 1 1
H H48B 1.2312 0.4195 0.1866 0.056 Uiso calc R 1 1
C C49 1.3647(15) 0.5002(11) 0.2325(5) 0.057(4) Uani d . 1 1
H H49A 1.3413 0.5473 0.2596 0.086 Uiso calc R 1 1
H H49B 1.4228 0.5336 0.2043 0.086 Uiso calc R 1 1
H H49C 1.4314 0.4381 0.2471 0.086 Uiso calc R 1 1
C C50 0.9753(14) 0.3055(9) 0.2120(4) 0.040(3) Uani d . 1 1
H H50A 1.0320 0.3245 0.1796 0.048 Uiso calc R 1 1
H H50B 1.0489 0.2527 0.2326 0.048 Uiso calc R 1 1
C C51 0.8301(15) 0.2586(10) 0.1978(5) 0.050(4) Uani d . 1 1
H H51A 0.7642 0.2480 0.2292 0.060 Uiso calc R 1 1
H H51B 0.7642 0.3066 0.1724 0.060 Uiso calc R 1 1
C C52 0.8703(14) 0.1590(9) 0.1752(5) 0.043(3) Uani d . 1 1
H H52A 0.9417 0.1679 0.1455 0.064 Uiso calc R 1 1
H H52B 0.7709 0.1348 0.1637 0.064 Uiso calc R 1 1
H H52C 0.9250 0.1087 0.2015 0.064 Uiso calc R 1 1
C C53 0.8620(16) 0.3746(11) 0.2938(5) 0.055(4) Uani d . 1 1
H H53A 0.8674 0.4319 0.3157 0.066 Uiso calc R 1 1
H H53B 0.7466 0.3716 0.2861 0.066 Uiso calc R 1 1
C C54 0.9255(18) 0.2791(11) 0.3240(5) 0.062(4) Uani d . 1 1
H H54A 1.0443 0.2750 0.3272 0.074 Uiso calc R 1 1
H H54B 0.8999 0.2197 0.3061 0.074 Uiso calc R 1 1
C C55 0.8498(18) 0.2755(12) 0.3786(5) 0.068(5) Uani d . 1 1
H H55A 0.8875 0.3287 0.3981 0.103 Uiso calc R 1 1
H H55B 0.8820 0.2081 0.3971 0.103 Uiso calc R 1 1
H H55C 0.7319 0.2873 0.3753 0.103 Uiso calc R 1 1
C C56 0.8437(14) 0.4829(9) 0.2098(5) 0.045(3) Uani d . 1 1
H H56A 0.8927 0.4901 0.1750 0.054 Uiso calc R 1 1
H H56B 0.7362 0.4604 0.2053 0.054 Uiso calc R 1 1
C C57 0.8208(16) 0.5858(11) 0.2304(6) 0.063(4) Uani d . 1 1
H H57A 0.9269 0.6053 0.2398 0.075 Uiso calc R 1 1
H H57B 0.7543 0.5829 0.2620 0.075 Uiso calc R 1 1
C C58 0.7370(17) 0.6671(10) 0.1895(5) 0.058(4) Uani d . 1 1
H H58A 0.8101 0.6776 0.1604 0.086 Uiso calc R 1 1
H H58B 0.7092 0.7318 0.2053 0.086 Uiso calc R 1 1
H H58C 0.6385 0.6435 0.1769 0.086 Uiso calc R 1 1
N N1 0.7007(11) -0.0794(7) 0.3238(3) 0.034(2) Uani d . 1 1
N N2 0.2092(10) 0.3442(6) 0.0410(3) 0.026(2) Uani d . 1 1
N N3 0.0984(11) 0.6332(7) 0.4115(4) 0.038(2) Uani d . 1 1
N N4 0.9467(9) 0.3998(7) 0.2425(3) 0.029(2) Uani d . 1 1
O O1 0.5616(10) -0.1524(7) 0.2649(3) 0.057(2) Uani d . 1 1
O O2 0.8241(10) 0.0028(7) 0.3822(3) 0.052(2) Uani d . 1 1
O O3 0.3647(10) 0.2645(6) -0.0194(3) 0.044(2) Uani d . 1 1
O O4 0.0420(9) 0.4228(6) 0.0977(3) 0.044(2) Uani d . 1 1
O O5 0.0258(11) 0.6650(7) 0.3267(3) 0.058(3) Uani d . 1 1
O O6 0.1929(11) 0.5924(7) 0.4929(4) 0.058(2) Uani d . 1 1
C C59 0.3083(17) 0.8385(10) 0.1729(5) 0.057(4) Uani d . 1 1
D D59 0.3931 0.8244 0.2007 0.068 Uiso calc R 1 1
Cl Cl1 0.2370(6) 0.9668(3) 0.16862(18) 0.0853(13) Uani d . 1 1
Cl Cl2 0.3958(5) 0.8048(3) 0.11355(14) 0.0670(10) Uani d . 1 1
Cl Cl3 0.1562(7) 0.7629(3) 0.1883(2) 0.1041(17) Uani d . 1 1
C C60 0.6985(15) 0.9561(10) 0.0572(5) 0.053(4) Uani d . 1 1
D D60 0.6359 0.8989 0.0500 0.064 Uiso calc R 1 1
Cl Cl4 0.8450(7) 0.9094(4) 0.1027(2) 0.118(2) Uani d . 1 1
Cl Cl5 0.5647(4) 1.0526(3) 0.08359(18) 0.0742(12) Uani d . 1 1
Cl Cl6 0.7771(7) 1.0014(3) -0.00006(18) 0.1005(17) Uani d . 1 1

loop_
_atom_site_aniso_label
_atom_site_aniso_U_11
_atom_site_aniso_U_22
_atom_site_aniso_U_33
_atom_site_aniso_U_12
_atom_site_aniso_U_13
_atom_site_aniso_U_23
Au1 0.0275(3) 0.0295(3) 0.0336(3) -0.0033(2) 0.0002(2) 0.0036(2)
Au2 0.0422(3) 0.0298(3) 0.0332(3) -0.0041(2) -0.0039(2) -0.0017(2)
C1 0.028(7) 0.053(9) 0.028(7) -0.011(6) -0.009(6) 0.010(6)
C2 0.030(7) 0.041(8) 0.019(6) 0.001(6) 0.004(5) 0.010(5)
C3 0.036(7) 0.046(8) 0.038(7) 0.001(6) 0.010(6) 0.012(6)
C4 0.016(6) 0.029(7) 0.046(8) 0.003(5) 0.006(6) -0.006(6)
C5 0.026(7) 0.030(7) 0.035(7) 0.002(5) 0.007(6) -0.003(5)
C6 0.043(8) 0.034(7) 0.031(7) -0.011(6) -0.009(6) 0.007(5)
C7 0.043(8) 0.038(8) 0.032(7) -0.012(6) 0.005(6) -0.001(6)
C8 0.050(9) 0.037(8) 0.048(8) -0.021(7) 0.009(7) -0.008(6)
C9 0.044(8) 0.027(7) 0.049(8) -0.015(6) 0.005(6) -0.014(6)
C11 0.033(7) 0.042(8) 0.027(7) 0.003(6) -0.007(6) -0.008(6)
C12 0.029(7) 0.037(8) 0.043(8) -0.003(6) -0.001(6) -0.018(6)
C13 0.041(7) 0.036(8) 0.031(7) 0.005(6) 0.005(6) -0.006(6)
C14 0.028(7) 0.041(8) 0.035(7) -0.006(6) -0.006(6) -0.006(6)
C15 0.031(7) 0.038(8) 0.033(7) 0.006(6) -0.002(6) 0.003(6)
C16 0.038(8) 0.047(9) 0.064(9) 0.001(7) 0.013(7) -0.010(7)
C17 0.044(9) 0.060(10) 0.064(10) -0.025(7) 0.022(8) -0.017(8)
C18 0.051(9) 0.031(8) 0.075(11) 0.007(7) 0.023(8) 0.013(7)
C19 0.055(9) 0.033(8) 0.047(9) -0.001(6) 0.016(7) 0.002(6)
C20 0.066(10) 0.051(10) 0.047(9) 0.006(8) 0.012(8) 0.011(7)
C21 0.065(10) 0.043(9) 0.045(8) -0.009(7) 0.003(7) 0.009(7)
C22 0.051(9) 0.054(9) 0.048(9) 0.002(7) -0.001(7) -0.004(7)
C23 0.025(6) 0.028(7) 0.032(7) -0.010(5) -0.005(5) -0.002(5)
C24 0.032(7) 0.032(7) 0.013(6) -0.012(5) -0.002(5) 0.004(5)
C25 0.023(6) 0.038(7) 0.023(6) -0.010(5) -0.005(5) -0.003(5)
C26 0.028(7) 0.031(7) 0.039(7) -0.002(5) -0.013(6) -0.007(5)
C27 0.019(6) 0.041(8) 0.029(7) -0.007(5) -0.012(5) -0.002(5)
C28 0.052(9) 0.058(9) 0.034(7) -0.009(7) -0.014(6) -0.006(6)
C29 0.027(7) 0.056(9) 0.031(7) -0.018(6) -0.005(5) 0.009(6)
C30 0.051(8) 0.039(8) 0.045(8) -0.023(7) -0.010(7) 0.015(6)
C31 0.040(8) 0.038(8) 0.033(7) -0.001(6) -0.018(6) 0.010(6)
C32 0.046(8) 0.041(9) 0.059(9) -0.015(7) -0.025(7) 0.003(7)
C33 0.050(9) 0.033(8) 0.075(10) 0.003(6) -0.014(8) -0.025(7)
C34 0.048(8) 0.032(8) 0.043(8) -0.002(6) -0.007(6) -0.011(6)
C35 0.032(7) 0.036(8) 0.031(7) 0.008(6) 0.007(6) -0.001(6)
C36 0.046(8) 0.048(9) 0.051(9) 0.010(7) 0.032(7) 0.007(7)
C37 0.043(8) 0.040(8) 0.060(10) -0.009(6) 0.027(7) -0.020(7)
C38 0.038(8) 0.052(9) 0.036(8) -0.010(6) 0.010(6) -0.019(6)
C39 0.057(9) 0.025(7) 0.031(7) -0.001(6) 0.010(6) 0.001(6)
C40 0.051(9) 0.064(11) 0.074(11) 0.017(8) 0.027(8) 0.014(8)
C41 0.073(12) 0.061(12) 0.095(14) 0.008(9) 0.054(11) 0.024(10)
C42 0.090(15) 0.051(11) 0.140(19) -0.019(10) 0.072(14) -0.011(13)
C43 0.056(10) 0.051(10) 0.100(13) -0.014(8) 0.048(10) -0.023(10)
C44 0.089(14) 0.072(13) 0.15(2) -0.066(11) 0.046(14) -0.060(14)
C45 0.111(16) 0.124(18) 0.101(16) -0.086(14) 0.058(13) -0.071(14)
C46 0.081(12) 0.104(14) 0.049(10) -0.041(10) 0.018(8) -0.034(9)
C47 0.021(7) 0.049(8) 0.052(8) -0.005(6) -0.002(6) 0.002(6)
C48 0.039(8) 0.048(8) 0.052(8) -0.007(6) 0.003(6) 0.003(6)
C49 0.040(8) 0.083(11) 0.054(9) -0.034(7) 0.001(7) 0.000(7)
C50 0.043(8) 0.040(8) 0.040(7) -0.015(6) 0.003(6) -0.004(6)
C51 0.041(8) 0.070(10) 0.039(8) -0.009(7) 0.007(6) -0.003(7)
C52 0.043(8) 0.047(8) 0.043(8) -0.012(6) 0.009(6) -0.013(6)
C53 0.049(9) 0.066(10) 0.050(9) -0.004(7) -0.002(7) -0.014(7)
C54 0.076(11) 0.083(11) 0.032(8) -0.035(9) 0.007(7) -0.004(7)
C55 0.089(12) 0.102(13) 0.031(8) -0.068(10) 0.017(8) -0.017(7)
C56 0.021(7) 0.054(9) 0.062(9) -0.009(6) -0.006(6) -0.006(7)
C57 0.035(8) 0.078(11) 0.079(11) 0.001(7) 0.003(7) -0.034(9)
C58 0.067(10) 0.038(8) 0.069(10) -0.008(7) -0.001(8) -0.014(7)
N1 0.034(6) 0.036(6) 0.028(6) 0.005(5) 0.007(5) -0.001(4)
N2 0.030(5) 0.027(5) 0.023(5) -0.004(4) -0.005(4) -0.004(4)
N3 0.039(6) 0.030(6) 0.045(6) -0.004(5) 0.011(5) -0.010(5)
N4 0.011(5) 0.047(6) 0.030(5) -0.006(4) 0.001(4) 0.002(4)
O1 0.047(6) 0.070(7) 0.051(6) 0.003(5) -0.005(5) -0.009(5)
O2 0.050(6) 0.038(6) 0.068(6) -0.005(5) -0.005(5) -0.008(5)
O3 0.058(6) 0.027(5) 0.047(5) -0.006(4) 0.008(4) -0.009(4)
O4 0.037(5) 0.059(6) 0.035(5) -0.007(4) 0.005(4) 0.004(4)
O5 0.066(7) 0.066(7) 0.045(6) -0.008(5) -0.014(5) -0.012(5)
O6 0.062(6) 0.057(6) 0.057(6) -0.001(5) -0.001(5) -0.013(5)
C59 0.060(10) 0.059(10) 0.049(9) 0.008(7) -0.019(7) -0.008(7)
Cl1 0.109(4) 0.040(2) 0.105(3) 0.002(2) 0.020(3) -0.008(2)
Cl2 0.079(3) 0.056(2) 0.067(2) -0.008(2) -0.005(2) -0.0153(18)
Cl3 0.139(4) 0.071(3) 0.113(4) -0.055(3) 0.029(3) -0.014(3)
C60 0.046(8) 0.039(8) 0.078(10) -0.012(6) -0.013(7) -0.018(7)
Cl4 0.121(4) 0.111(4) 0.110(4) 0.060(3) -0.046(3) -0.041(3)
Cl5 0.047(2) 0.044(2) 0.133(4) -0.0038(17) 0.009(2) -0.020(2)
Cl6 0.157(5) 0.059(3) 0.097(3) -0.046(3) 0.042(3) -0.028(2)

loop_
_atom_type_symbol
_atom_type_description
_atom_type_scat_dispersion_real
_atom_type_scat_dispersion_imag
_atom_type_scat_source
C C 0.0033 0.0016 'International Tables Vol C Tables 4.2.6.8 and 6.1.1.4'
H H 0.0000 0.0000 'International Tables Vol C Tables 4.2.6.8 and 6.1.1.4'
D D 0.0000 0.0000 'International Tables Vol C Tables 4.2.6.8 and 6.1.1.4'
N N 0.0061 0.0033 'International Tables Vol C Tables 4.2.6.8 and 6.1.1.4'
O O 0.0106 0.0060 'International Tables Vol C Tables 4.2.6.8 and 6.1.1.4'
Au Au -2.0133 8.8022 'International Tables Vol C Tables 4.2.6.8 and 6.1.1.4'
Cl Cl 0.1484 0.1585 'International Tables Vol C Tables 4.2.6.8 and 6.1.1.4'

loop_
_geom_angle_atom_site_label_1
_geom_angle_atom_site_label_2
_geom_angle_atom_site_label_3
_geom_angle
C4 Au1 C2 162.3(4)
C4 Au1 C1 166.5(4)
C2 Au1 C1 31.3(4)
C4 Au1 Au2 133.1(3)
C2 Au1 Au2 64.6(3)
C1 Au1 Au2 33.3(3)
C1 Au2 C7 177.5(5)
C1 Au2 Au1 37.7(3)
C7 Au2 Au1 140.1(3)
C2 C1 Au2 177.8(10)
C2 C1 Au1 72.8(7)
Au2 C1 Au1 108.9(5)
C1 C2 C3 162.0(11)
C1 C2 Au1 75.9(7)
C3 C2 Au1 122.1(8)
N1 C3 C2 111.9(9)
N1 C3 H3A 109.2
C2 C3 H3A 109.2
N1 C3 H3B 109.2
C2 C3 H3B 109.2
H3A C3 H3B 107.9
C5 C4 Au1 177.2(10)
C4 C5 C6 176.5(12)
C5 C6 N2 112.9(9)
C5 C6 H6A 109.0
N2 C6 H6A 109.0
C5 C6 H6B 109.0
N2 C6 H6B 109.0
H6A C6 H6B 107.8
C8 C7 Au2 170.6(11)
C7 C8 C9 178.6(14)
N3 C9 C8 110.1(9)
N3 C9 H9A 109.6
C8 C9 H9A 109.6
N3 C9 H9B 109.6
C8 C9 H9B 109.6
H9A C9 H9B 108.2
O1 C11 N1 118.2(11)
O1 C11 C12 125.1(11)
N1 C11 C12 116.7(10)
C16 C12 C13 120.4(12)
C16 C12 C11 118.7(11)
C13 C12 C11 120.8(11)
C14 C13 C12 120.7(11)
C14 C13 C19 120.3(11)
C12 C13 C19 119.0(12)
C22 C14 C13 121.1(11)
C22 C14 C15 118.7(11)
C13 C14 C15 120.2(11)
O2 C15 N1 120.2(11)
O2 C15 C14 123.7(11)
N1 C15 C14 116.1(11)
C12 C16 C17 120.5(13)
C12 C16 H16 119.8
C17 C16 H16 119.8
C18 C17 C16 120.6(13)
C18 C17 H17 119.7
C16 C17 H17 119.7
C17 C18 C19 120.4(12)
C17 C18 H18 119.8
C19 C18 H18 119.8
C18 C19 C20 123.6(12)
C18 C19 C13 119.2(12)
C20 C19 C13 117.3(12)
C21 C20 C19 122.0(12)
C21 C20 H20 119.0
C19 C20 H20 119.0
C20 C21 C22 120.3(13)
C20 C21 H21 119.9
C22 C21 H21 119.9
C14 C22 C21 119.1(13)
C14 C22 H22 120.4
C21 C22 H22 120.4
O3 C23 N2 121.8(10)
O3 C23 C24 122.7(10)
N2 C23 C24 115.5(9)
C28 C24 C25 118.3(10)
C28 C24 C23 119.8(10)
C25 C24 C23 121.9(9)
C31 C25 C26 119.2(10)
C31 C25 C24 121.5(10)
C26 C25 C24 119.3(10)
C34 C26 C25 121.1(11)
C34 C26 C27 118.0(11)
C25 C26 C27 120.8(10)
O4 C27 N2 119.9(10)
O4 C27 C26 123.1(10)
N2 C27 C26 117.0(10)
C24 C28 C29 120.5(12)
C24 C28 H28 119.8
C29 C28 H28 119.8
C30 C29 C28 120.6(11)
C30 C29 H29 119.7
C28 C29 H29 119.7
C29 C30 C31 121.1(11)
C29 C30 H30 119.4
C31 C30 H30 119.4
C25 C31 C32 118.4(11)
C25 C31 C30 118.0(11)
C32 C31 C30 123.6(11)
C33 C32 C31 122.0(12)
C33 C32 H32 119.0
C31 C32 H32 119.0
C32 C33 C34 119.9(12)
C32 C33 H33 120.1
C34 C33 H33 120.1
C26 C34 C33 119.3(12)
C26 C34 H34 120.4
C33 C34 H34 120.4
O5 C35 N3 120.0(12)
O5 C35 C36 123.2(11)
N3 C35 C36 116.7(11)
C40 C36 C37 120.6(14)
C40 C36 C35 119.7(14)
C37 C36 C35 119.7(11)
C38 C37 C36 121.3(12)
C38 C37 C43 118.9(14)
C36 C37 C43 119.8(14)
C46 C38 C37 121.2(13)
C46 C38 C39 118.0(13)
C37 C38 C39 120.8(11)
O6 C39 N3 118.1(11)
O6 C39 C38 125.7(12)
N3 C39 C38 116.2(10)
C36 C40 C41 118.9(16)
C36 C40 H40 120.5
C41 C40 H40 120.5
C42 C41 C40 120.5(16)
C42 C41 H41 119.7
C40 C41 H41 119.7
C41 C42 C43 121.5(17)
C41 C42 H42 119.3
C43 C42 H42 119.3
C44 C43 C42 122.9(18)
C44 C43 C37 118.4(16)
C42 C43 C37 118.7(17)
C45 C44 C43 120.8(16)
C45 C44 H44 119.6
C43 C44 H44 119.6
C44 C45 C46 122.8(18)
C44 C45 H45 118.6
C46 C45 H45 118.6
C38 C46 C45 117.9(16)
C38 C46 H46 121.1
C45 C46 H46 121.1
C48 C47 N4 119.4(10)
C48 C47 H47A 107.5
N4 C47 H47A 107.5
C48 C47 H47B 107.5
N4 C47 H47B 107.5
H47A C47 H47B 107.0
C47 C48 C49 110.5(10)
C47 C48 H48A 109.6
C49 C48 H48A 109.6
C47 C48 H48B 109.6
C49 C48 H48B 109.6
H48A C48 H48B 108.1
C48 C49 H49A 109.5
C48 C49 H49B 109.5
H49A C49 H49B 109.5
C48 C49 H49C 109.5
H49A C49 H49C 109.5
H49B C49 H49C 109.5
C51 C50 N4 116.7(10)
C51 C50 H50A 108.1
N4 C50 H50A 108.1
C51 C50 H50B 108.1
N4 C50 H50B 108.1
H50A C50 H50B 107.3
C52 C51 C50 113.0(10)
C52 C51 H51A 109.0
C50 C51 H51A 109.0
C52 C51 H51B 109.0
C50 C51 H51B 109.0
H51A C51 H51B 107.8
C51 C52 H52A 109.5
C51 C52 H52B 109.5
H52A C52 H52B 109.5
C51 C52 H52C 109.5
H52A C52 H52C 109.5
H52B C52 H52C 109.5
C54 C53 N4 116.6(11)
C54 C53 H53A 108.1
N4 C53 H53A 108.1
C54 C53 H53B 108.1
N4 C53 H53B 108.1
H53A C53 H53B 107.3
C53 C54 C55 109.9(13)
C53 C54 H54A 109.7
C55 C54 H54A 109.7
C53 C54 H54B 109.7
C55 C54 H54B 109.7
H54A C54 H54B 108.2
C54 C55 H55A 109.5
C54 C55 H55B 109.5
H55A C55 H55B 109.5
C54 C55 H55C 109.5
H55A C55 H55C 109.5
H55B C55 H55C 109.5
C57 C56 N4 116.1(11)
C57 C56 H56A 108.3
N4 C56 H56A 108.3
C57 C56 H56B 108.3
N4 C56 H56B 108.3
H56A C56 H56B 107.4
C56 C57 C58 110.7(11)
C56 C57 H57A 109.5
C58 C57 H57A 109.5
C56 C57 H57B 109.5
C58 C57 H57B 109.5
H57A C57 H57B 108.1
C57 C58 H58A 109.5
C57 C58 H58B 109.5
H58A C58 H58B 109.5
C57 C58 H58C 109.5
H58A C58 H58C 109.5
H58B C58 H58C 109.5
C15 N1 C11 125.3(10)
C15 N1 C3 117.3(10)
C11 N1 C3 117.3(10)
C27 N2 C23 125.3(9)
C27 N2 C6 117.6(9)
C23 N2 C6 117.0(9)
C35 N3 C39 125.0(10)
C35 N3 C9 116.8(10)
C39 N3 C9 118.1(9)
C56 N4 C47 111.5(9)
C56 N4 C50 108.3(9)
C47 N4 C50 107.7(8)
C56 N4 C53 110.0(9)
C47 N4 C53 108.7(9)
C50 N4 C53 110.6(9)
Cl1 C59 Cl3 111.7(8)
Cl1 C59 Cl2 110.3(7)
Cl3 C59 Cl2 109.0(8)
Cl1 C59 D59 108.6
Cl3 C59 D59 108.6
Cl2 C59 D59 108.6
Cl6 C60 Cl4 112.6(8)
Cl6 C60 Cl5 111.1(7)
Cl4 C60 Cl5 108.8(7)
Cl6 C60 D60 108.1
Cl4 C60 D60 108.1
Cl5 C60 D60 108.1

loop_
_geom_bond_atom_site_label_1
_geom_bond_atom_site_label_2
_geom_bond_distance
Au1 C4 1.985(13)
Au1 C2 2.200(10)
Au1 C1 2.232(11)
Au1 Au2 3.4507(6)
Au2 C1 2.005(13)
Au2 C7 2.009(13)
C1 C2 1.195(15)
C2 C3 1.482(16)
C3 N1 1.458(13)
C3 H3A 0.9900
C3 H3B 0.9900
C4 C5 1.192(15)
C5 C6 1.455(16)
C6 N2 1.477(13)
C6 H6A 0.9900
C6 H6B 0.9900
C7 C8 1.199(16)
C8 C9 1.497(17)
C9 N3 1.490(14)
C9 H9A 0.9900
C9 H9B 0.9900
C11 O1 1.220(12)
C11 N1 1.416(15)
C11 C12 1.439(16)
C12 C16 1.370(17)
C12 C13 1.406(16)
C13 C14 1.395(16)
C13 C19 1.423(16)
C14 C22 1.369(16)
C14 C15 1.490(16)
C15 O2 1.225(14)
C15 N1 1.374(14)
C16 C17 1.396(18)
C16 H16 0.9500
C17 C18 1.371(18)
C17 H17 0.9500
C18 C19 1.402(18)
C18 H18 0.9500
C19 C20 1.415(18)
C20 C21 1.352(18)
C20 H20 0.9500
C21 C22 1.428(17)
C21 H21 0.9500
C22 H22 0.9500
C23 O3 1.204(12)
C23 N2 1.401(13)
C23 C24 1.486(14)
C24 C28 1.395(15)
C24 C25 1.405(14)
C25 C31 1.398(15)
C25 C26 1.400(15)
C26 C34 1.374(15)
C26 C27 1.484(15)
C27 O4 1.217(12)
C27 N2 1.384(13)
C28 C29 1.398(16)
C28 H28 0.9500
C29 C30 1.354(16)
C29 H29 0.9500
C30 C31 1.412(16)
C30 H30 0.9500
C31 C32 1.407(17)
C32 C33 1.346(17)
C32 H32 0.9500
C33 C34 1.409(17)
C33 H33 0.9500
C34 H34 0.9500
C35 O5 1.215(13)
C35 N3 1.400(14)
C35 C36 1.455(18)
C36 C40 1.383(17)
C36 C37 1.412(18)
C37 C38 1.404(17)
C37 C43 1.423(19)
C38 C46 1.376(17)
C38 C39 1.440(16)
C39 O6 1.198(13)
C39 N3 1.419(15)
C40 C41 1.43(2)
C40 H40 0.9500
C41 C42 1.36(2)
C41 H41 0.9500
C42 C43 1.40(2)
C42 H42 0.9500
C43 C44 1.40(2)
C44 C45 1.33(3)
C44 H44 0.9500
C45 C46 1.40(2)
C45 H45 0.9500
C46 H46 0.9500
C47 C48 1.476(15)
C47 N4 1.513(13)
C47 H47A 0.9900
C47 H47B 0.9900
C48 C49 1.519(16)
C48 H48A 0.9900
C48 H48B 0.9900
C49 H49A 0.9800
C49 H49B 0.9800
C49 H49C 0.9800
C50 C51 1.487(16)
C50 N4 1.524(14)
C50 H50A 0.9900
C50 H50B 0.9900
C51 C52 1.484(16)
C51 H51A 0.9900
C51 H51B 0.9900
C52 H52A 0.9800
C52 H52B 0.9800
C52 H52C 0.9800
C53 C54 1.467(18)
C53 N4 1.533(15)
C53 H53A 0.9900
C53 H53B 0.9900
C54 C55 1.547(17)
C54 H54A 0.9900
C54 H54B 0.9900
C55 H55A 0.9800
C55 H55B 0.9800
C55 H55C 0.9800
C56 C57 1.490(17)
C56 N4 1.506(14)
C56 H56A 0.9900
C56 H56B 0.9900
C57 C58 1.543(18)
C57 H57A 0.9900
C57 H57B 0.9900
C58 H58A 0.9800
C58 H58B 0.9800
C58 H58C 0.9800
C59 Cl1 1.719(13)
C59 Cl3 1.734(15)
C59 Cl2 1.767(13)
C59 D59 1.0000
C60 Cl6 1.711(14)
C60 Cl4 1.720(13)
C60 Cl5 1.769(13)
C60 D60 1.0000

loop_
_geom_torsion_atom_site_label_1
_geom_torsion_atom_site_label_2
_geom_torsion_atom_site_label_3
_geom_torsion_atom_site_label_4
_geom_torsion
C4 Au1 Au2 C1 -179.4(7)
C2 Au1 Au2 C1 0.7(6)
C4 Au1 Au2 C7 2.6(7)
C2 Au1 Au2 C7 -177.3(6)
C1 Au1 Au2 C7 -178.0(7)
C4 Au1 C1 C2 -179.3(16)
Au2 Au1 C1 C2 178.7(11)
C2 Au1 C1 Au2 -178.7(11)
C4 Au1 C2 C1 179.5(12)
Au2 Au1 C2 C1 -0.8(7)
C1 Au1 C2 C3 179.1(14)
Au2 Au1 C2 C3 178.3(10)
Au1 C2 C3 N1 -127.9(9)
O1 C11 C12 C16 2.1(18)
N1 C11 C12 C16 -177.3(10)
O1 C11 C12 C13 -179.7(11)
N1 C11 C12 C13 0.9(15)
C16 C12 C13 C14 180.0(11)
C11 C12 C13 C14 1.8(17)
C16 C12 C13 C19 -1.2(17)
C11 C12 C13 C19 -179.4(10)
C12 C13 C14 C22 179.4(11)
C19 C13 C14 C22 0.6(17)
C12 C13 C14 C15 -0.9(17)
C19 C13 C14 C15 -179.7(10)
C22 C14 C15 O2 -1.1(17)
C13 C14 C15 O2 179.2(11)
C22 C14 C15 N1 177.1(10)
C13 C14 C15 N1 -2.6(15)
C13 C12 C16 C17 1.2(18)
C11 C12 C16 C17 179.4(11)
C12 C16 C17 C18 -0.7(19)
C16 C17 C18 C19 0.2(19)
C17 C18 C19 C20 -179.6(12)
C17 C18 C19 C13 -0.2(18)
C14 C13 C19 C18 179.5(11)
C12 C13 C19 C18 0.7(17)
C14 C13 C19 C20 -1.0(17)
C12 C13 C19 C20 -179.8(11)
C18 C19 C20 C21 -179.3(13)
C13 C19 C20 C21 1.2(19)
C19 C20 C21 C22 -1(2)
C13 C14 C22 C21 -0.3(18)
C15 C14 C22 C21 -180.0(11)
C20 C21 C22 C14 0.5(19)
O3 C23 C24 C28 -3.9(16)
N2 C23 C24 C28 177.5(10)
O3 C23 C24 C25 179.1(10)
N2 C23 C24 C25 0.5(14)
C28 C24 C25 C31 -0.1(16)
C23 C24 C25 C31 177.0(10)
C28 C24 C25 C26 -178.4(10)
C23 C24 C25 C26 -1.3(15)
C31 C25 C26 C34 2.7(16)
C24 C25 C26 C34 -178.9(10)
C31 C25 C26 C27 -179.3(10)
C24 C25 C26 C27 -1.0(15)
C34 C26 C27 O4 0.3(16)
C25 C26 C27 O4 -177.7(10)
C34 C26 C27 N2 -178.0(10)
C25 C26 C27 N2 4.0(15)
C25 C24 C28 C29 0.4(16)
C23 C24 C28 C29 -176.7(10)
C24 C28 C29 C30 0.4(18)
C28 C29 C30 C31 -1.5(18)
C26 C25 C31 C32 -1.3(16)
C24 C25 C31 C32 -179.6(10)
C26 C25 C31 C30 177.3(10)
C24 C25 C31 C30 -1.0(16)
C29 C30 C31 C25 1.8(17)
C29 C30 C31 C32 -179.6(11)
C25 C31 C32 C33 0.0(18)
C30 C31 C32 C33 -178.6(12)
C31 C32 C33 C34 0.1(19)
C25 C26 C34 C33 -2.7(17)
C27 C26 C34 C33 179.3(10)
C32 C33 C34 C26 1.3(18)
O5 C35 C36 C40 -0.4(18)
N3 C35 C36 C40 -179.9(10)
O5 C35 C36 C37 -179.0(11)
N3 C35 C36 C37 1.6(16)
C40 C36 C37 C38 -176.8(11)
C35 C36 C37 C38 1.7(17)
C40 C36 C37 C43 1.9(18)
C35 C36 C37 C43 -179.6(11)
C36 C37 C38 C46 -178.3(12)
C43 C37 C38 C46 3.1(18)
C36 C37 C38 C39 -1.5(18)
C43 C37 C38 C39 179.8(11)
C46 C38 C39 O6 -7.0(19)
C37 C38 C39 O6 176.1(12)
C46 C38 C39 N3 174.9(11)
C37 C38 C39 N3 -1.9(16)
C37 C36 C40 C41 -1.9(18)
C35 C36 C40 C41 179.6(11)
C41 C42 C43 C44 -179.7(16)
C38 C37 C43 C44 -2.4(19)
C36 C37 C43 C44 178.9(13)
C38 C37 C43 C42 177.6(12)
C36 C37 C43 C42 -1.1(19)
C42 C43 C44 C45 179.7(17)
C39 C38 C46 C45 -177.9(14)
N4 C47 C48 C49 179.3(10)
N4 C50 C51 C52 -171.5(10)
N4 C53 C54 C55 169.1(11)
N4 C56 C57 C58 170.9(10)
O2 C15 N1 C11 -176.0(10)
C14 C15 N1 C11 5.7(15)
O2 C15 N1 C3 0.3(15)
C14 C15 N1 C3 -178.0(9)
O1 C11 N1 C15 175.6(10)
C12 C11 N1 C15 -4.9(15)
O1 C11 N1 C3 -0.8(15)
C12 C11 N1 C3 178.7(9)
C2 C3 N1 C15 -75.4(13)
C2 C3 N1 C11 101.3(12)
O4 C27 N2 C23 176.6(10)
C26 C27 N2 C23 -5.0(14)
O4 C27 N2 C6 -3.5(14)
C26 C27 N2 C6 174.8(9)
O3 C23 N2 C27 -175.7(10)
C24 C23 N2 C27 2.9(14)
O3 C23 N2 C6 4.4(15)
C24 C23 N2 C6 -177.0(9)
C5 C6 N2 C27 -70.7(12)
C5 C6 N2 C23 109.2(11)
O5 C35 N3 C39 175.1(11)
C36 C35 N3 C39 -5.4(15)
O5 C35 N3 C9 -1.7(15)
C36 C35 N3 C9 177.8(9)
O6 C39 N3 C35 -172.6(10)
C38 C39 N3 C35 5.6(16)
O6 C39 N3 C9 4.1(16)
C38 C39 N3 C9 -177.7(10)
C8 C9 N3 C35 87.3(12)
C8 C9 N3 C39 -89.7(12)
C57 C56 N4 C47 -53.9(13)
C57 C56 N4 C50 -172.2(10)
C57 C56 N4 C53 66.7(13)
C48 C47 N4 C56 -51.2(14)
C48 C47 N4 C50 67.5(13)
C48 C47 N4 C53 -172.7(11)
C51 C50 N4 C56 -61.6(12)
C51 C50 N4 C47 177.7(10)
C51 C50 N4 C53 59.1(13)
C54 C53 N4 C56 165.1(11)
C54 C53 N4 C47 -72.5(14)
C54 C53 N4 C50 45.5(14)
